data_4073629
loop_
_publ_author_name
'Bunge, Scott D.'
'Lance, Jacob M.'
'Bertke, Jeffrey A.'

_publ_section_title
;
 Synthesis, Structure, and Reactivity of Alkylzinc Complexes Stabilized
 with 1,1,3,3-Tetramethylguanidine
;
_journal_issue 25
_journal_name_full Organometallics
_journal_page_first 6320
_journal_paper_doi 10.1021/om700501g
_journal_volume 26
_journal_year 2007
_chemical_formula_sum 'C44 H82 N6 O4 Zn2'
_chemical_formula_weight 889.90
_chemical_name_common '[Zn(OEt)(DBP-4Me)(H-TMG)]2 (8)'
_chemical_name_systematic
;

 ?

;
_space_group_IT_number 14
_symmetry_cell_setting monoclinic
_symmetry_space_group_name_Hall '-P 2ybc'
_symmetry_space_group_name_H-M 'P 1 21/c 1'
_atom_sites_solution_hydrogens geom
_atom_sites_solution_primary direct
_atom_sites_solution_secondary difmap
_audit_creation_method SHELXL-97
_cell_angle_alpha 90.00
_cell_angle_beta 91.008(4)
_cell_angle_gamma 90.00
_cell_formula_units_Z 2
_cell_length_a 10.2512(17)
_cell_length_b 16.578(3)
_cell_length_c 14.609(3)
_cell_measurement_reflns_used 2770
_cell_measurement_temperature 100(2)
_cell_measurement_theta_max 21.48
_cell_measurement_theta_min 2.34
_cell_volume 2482.3(8)
_computing_cell_refinement 'Bruker SMART'
_computing_data_collection 'Bruker SMART'
_computing_data_reduction 'Bruker SAINT'
_computing_molecular_graphics 'Bruker SHELXTL'
_computing_publication_material 'Bruker SHELXTL'
_computing_structure_refinement 'SHELXL-97 (Sheldrick, 1997)'
_computing_structure_solution 'SHELXS-97 (Sheldrick, 1990)'
_diffrn_ambient_temperature 100(2)
_diffrn_measured_fraction_theta_full 1.000
_diffrn_measured_fraction_theta_max 1.000
_diffrn_measurement_device_type 'CCD area detector'
_diffrn_measurement_method 'phi and omega scans'
_diffrn_radiation_monochromator graphite
_diffrn_radiation_source 'fine-focus sealed tube'
_diffrn_radiation_type MoK\a
_diffrn_radiation_wavelength 0.71073
_diffrn_reflns_av_R_equivalents 0.0707
_diffrn_reflns_av_sigmaI/netI 0.0580
_diffrn_reflns_limit_h_max 12
_diffrn_reflns_limit_h_min -12
_diffrn_reflns_limit_k_max 20
_diffrn_reflns_limit_k_min -20
_diffrn_reflns_limit_l_max 17
_diffrn_reflns_limit_l_min -17
_diffrn_reflns_number 20624
_diffrn_reflns_theta_full 25.50
_diffrn_reflns_theta_max 25.50
_diffrn_reflns_theta_min 1.86
_exptl_absorpt_coefficient_mu 1.009
_exptl_absorpt_correction_T_max 0.8885
_exptl_absorpt_correction_T_min 0.8011
_exptl_absorpt_correction_type multi-scan
_exptl_absorpt_process_details SADABS
_exptl_crystal_colour colorless
_exptl_crystal_density_diffrn 1.191
_exptl_crystal_density_meas ?
_exptl_crystal_density_method 'not measured'
_exptl_crystal_description irregular
_exptl_crystal_F_000 960
_exptl_crystal_size_max 0.23
_exptl_crystal_size_mid 0.15
_exptl_crystal_size_min 0.12
_refine_diff_density_max 0.402
_refine_diff_density_min -0.301
_refine_diff_density_rms 0.061
_refine_ls_extinction_method none
_refine_ls_goodness_of_fit_ref 0.833
_refine_ls_hydrogen_treatment constr
_refine_ls_matrix_type full
_refine_ls_number_parameters 265
_refine_ls_number_reflns 4631
_refine_ls_number_restraints 0
_refine_ls_restrained_S_all 0.833
_refine_ls_R_factor_all 0.0785
_refine_ls_R_factor_gt 0.0415
_refine_ls_shift/su_max 0.006
_refine_ls_shift/su_mean 0.000
_refine_ls_structure_factor_coef Fsqd
_refine_ls_weighting_details 'calc w=1/[\s^2^(Fo^2^)+(0.1000P)^2^+0.5365P] where P=(Fo^2^+2Fc^2^)/3'
_refine_ls_weighting_scheme calc
_refine_ls_wR_factor_gt 0.1090
_refine_ls_wR_factor_ref 0.1382
_reflns_number_gt 3142
_reflns_number_total 4631
_reflns_threshold_expression >2sigma(I)
_cod_data_source_file om700501g-file003.cif
_cod_data_source_block jml027s
_cod_depositor_comments
;
The following automatic conversions were performed:

'_symmetry_cell_setting' value 'Monoclinic' changed to 'monoclinic'
according to /home/saulius/struct/CIF-dictionaries/cif_core.dic
dictionary named 'cif_core.dic' version 2.4.1 from
2010-06-29.

'_exptl_absorpt_correction_type' value 'MULTI-SCAN'
changed to 'multi-scan' according to
/home/saulius/struct/CIF-dictionaries/cif_core.dic dictionary named
'cif_core.dic' version 2.4.1 from 2010-06-29.

Automatic conversion script
Id: cif_fix_values 1715 2011-07-08 13:25:40Z adriana 

The following automatic conversions were performed:

'_exptl_crystal_density_meas' value 'not measured' was changed to '?'
- the value is perceived as not measured.

Automatic conversion script
Id: cif_fix_values 3008 2015-01-20 13:52:24Z robertas 
;
_cod_original_cell_volume 2482.2(7)
_cod_original_sg_symbol_H-M P2(1)/c
_cod_database_code 4073629

loop_
_symmetry_equiv_pos_as_xyz
'x, y, z'
'-x, y+1/2, -z+1/2'
'-x, -y, -z'
'x, -y-1/2, z-1/2'

loop_
_atom_site_label
_atom_site_type_symbol
_atom_site_fract_x
_atom_site_fract_y
_atom_site_fract_z
_atom_site_U_iso_or_equiv
_atom_site_adp_type
_atom_site_occupancy
_atom_site_symmetry_multiplicity
_atom_site_calc_flag
_atom_site_refinement_flags
Zn1 Zn 0.53656(4) 0.97402(2) 0.59466(3) 0.03049(15) Uani 1 1 d .
N1 N 0.4277(3) 0.9269(2) 0.6924(2) 0.0420(8) Uani 1 1 d .
H1 H 0.4701 0.8890 0.7228 0.050 Uiso 1 1 calc R
N2 N 0.2088(3) 0.9530(2) 0.6658(2) 0.0444(8) Uani 1 1 d .
N3 N 0.2829(3) 0.9320(2) 0.8147(2) 0.0459(9) Uani 1 1 d .
O1 O 0.7075(2) 0.97042(14) 0.65131(16) 0.0305(5) Uani 1 1 d .
O2 O 0.4705(2) 1.07056(15) 0.53069(16) 0.0337(6) Uani 1 1 d .
C1 C 0.7491(3) 0.9577(2) 0.7375(2) 0.0269(8) Uani 1 1 d .
C2 C 0.7606(3) 1.0218(2) 0.8026(2) 0.0298(8) Uani 1 1 d .
C3 C 0.7975(4) 1.0035(2) 0.8921(3) 0.0377(9) Uani 1 1 d .
H3 H 0.8036 1.0465 0.9350 0.045 Uiso 1 1 calc R
C4 C 0.8260(4) 0.9261(2) 0.9226(3) 0.0392(9) Uani 1 1 d .
C5 C 0.8232(4) 0.8662(2) 0.8576(2) 0.0354(8) Uani 1 1 d .
H5 H 0.8451 0.8129 0.8765 0.042 Uiso 1 1 calc R
C6 C 0.7901(3) 0.8786(2) 0.7654(2) 0.0293(8) Uani 1 1 d .
C7 C 0.7301(4) 1.1105(2) 0.7770(3) 0.0370(9) Uani 1 1 d .
C8 C 0.7940(4) 1.1343(2) 0.6864(3) 0.0451(10) Uani 1 1 d .
H8A H 0.7563 1.1020 0.6364 0.068 Uiso 1 1 calc R
H8B H 0.8881 1.1244 0.6909 0.068 Uiso 1 1 calc R
H8C H 0.7783 1.1916 0.6743 0.068 Uiso 1 1 calc R
C9 C 0.5824(4) 1.1208(3) 0.7719(3) 0.0514(11) Uani 1 1 d .
H9A H 0.5449 1.1060 0.8308 0.077 Uiso 1 1 calc R
H9B H 0.5462 1.0859 0.7236 0.077 Uiso 1 1 calc R
H9C H 0.5613 1.1772 0.7579 0.077 Uiso 1 1 calc R
C10 C 0.7819(5) 1.1697(2) 0.8501(3) 0.0544(12) Uani 1 1 d .
H10A H 0.7679 1.2251 0.8290 0.082 Uiso 1 1 calc R
H10B H 0.8754 1.1604 0.8605 0.082 Uiso 1 1 calc R
H10C H 0.7354 1.1611 0.9074 0.082 Uiso 1 1 calc R
C11 C 0.8002(3) 0.8083(2) 0.6976(2) 0.0315(8) Uani 1 1 d .
C12 C 0.8883(4) 0.8320(2) 0.6183(3) 0.0373(9) Uani 1 1 d .
H12A H 0.8872 0.7891 0.5722 0.056 Uiso 1 1 calc R
H12B H 0.9777 0.8398 0.6415 0.056 Uiso 1 1 calc R
H12C H 0.8564 0.8822 0.5906 0.056 Uiso 1 1 calc R
C13 C 0.6653(4) 0.7833(2) 0.6618(3) 0.0421(10) Uani 1 1 d .
H13A H 0.6255 0.8282 0.6277 0.063 Uiso 1 1 calc R
H13B H 0.6100 0.7691 0.7134 0.063 Uiso 1 1 calc R
H13C H 0.6736 0.7365 0.6212 0.063 Uiso 1 1 calc R
C14 C 0.8613(4) 0.7330(2) 0.7422(3) 0.0458(10) Uani 1 1 d .
H14A H 0.8047 0.7135 0.7908 0.069 Uiso 1 1 calc R
H14B H 0.9472 0.7468 0.7684 0.069 Uiso 1 1 calc R
H14C H 0.8711 0.6908 0.6959 0.069 Uiso 1 1 calc R
C15 C 0.8616(5) 0.9090(3) 1.0215(3) 0.0579(12) Uani 1 1 d .
H15A H 0.8962 0.8540 1.0269 0.087 Uiso 1 1 calc R
H15B H 0.7838 0.9142 1.0591 0.087 Uiso 1 1 calc R
H15C H 0.9280 0.9476 1.0426 0.087 Uiso 1 1 calc R
C16 C 0.3976(4) 1.1362(2) 0.5652(3) 0.0424(9) Uani 1 1 d .
H16A H 0.3752 1.1252 0.6297 0.051 Uiso 1 1 calc R
H16B H 0.3152 1.1415 0.5294 0.051 Uiso 1 1 calc R
C17 C 0.4723(5) 1.2142(2) 0.5604(3) 0.0571(12) Uani 1 1 d .
H17A H 0.5496 1.2111 0.6006 0.086 Uiso 1 1 calc R
H17B H 0.4165 1.2587 0.5802 0.086 Uiso 1 1 calc R
H17C H 0.4993 1.2236 0.4973 0.086 Uiso 1 1 calc R
C18 C 0.3101(4) 0.9371(2) 0.7239(3) 0.0384(9) Uani 1 1 d .
C19 C 0.2187(4) 0.9376(3) 0.5683(3) 0.0516(11) Uani 1 1 d .
H19A H 0.2521 0.9858 0.5379 0.077 Uiso 1 1 calc R
H19B H 0.1324 0.9241 0.5429 0.077 Uiso 1 1 calc R
H19C H 0.2785 0.8924 0.5585 0.077 Uiso 1 1 calc R
C20 C 0.1062(4) 1.0099(3) 0.6908(4) 0.0569(12) Uani 1 1 d .
H20A H 0.1256 1.0321 0.7517 0.085 Uiso 1 1 calc R
H20B H 0.0221 0.9818 0.6915 0.085 Uiso 1 1 calc R
H20C H 0.1022 1.0538 0.6459 0.085 Uiso 1 1 calc R
C21 C 0.1643(4) 0.8905(3) 0.8444(3) 0.0610(13) Uani 1 1 d .
H21A H 0.1100 0.8769 0.7907 0.092 Uiso 1 1 calc R
H21B H 0.1154 0.9259 0.8851 0.092 Uiso 1 1 calc R
H21C H 0.1885 0.8410 0.8771 0.092 Uiso 1 1 calc R
C22 C 0.3898(5) 0.9316(3) 0.8814(3) 0.0618(13) Uani 1 1 d .
H22A H 0.4224 0.8764 0.8891 0.093 Uiso 1 1 calc R
H22B H 0.3588 0.9518 0.9402 0.093 Uiso 1 1 calc R
H22C H 0.4603 0.9663 0.8598 0.093 Uiso 1 1 calc R

loop_
_atom_site_aniso_label
_atom_site_aniso_U_11
_atom_site_aniso_U_22
_atom_site_aniso_U_33
_atom_site_aniso_U_23
_atom_site_aniso_U_13
_atom_site_aniso_U_12
Zn1 0.0237(2) 0.0380(3) 0.0298(2) 0.00239(19) 0.00252(15) 0.00189(18)
N1 0.0320(17) 0.051(2) 0.0433(19) 0.0139(16) 0.0107(14) 0.0118(15)
N2 0.0268(16) 0.053(2) 0.054(2) -0.0091(17) 0.0108(15) -0.0010(15)
N3 0.0394(18) 0.055(2) 0.044(2) -0.0023(17) 0.0190(16) -0.0079(16)
O1 0.0266(12) 0.0329(13) 0.0318(13) 0.0007(11) -0.0006(10) 0.0016(10)
O2 0.0310(13) 0.0371(14) 0.0331(13) -0.0003(11) 0.0014(11) 0.0050(11)
C1 0.0185(16) 0.034(2) 0.0287(18) 0.0031(14) 0.0038(13) -0.0005(13)
C2 0.0287(17) 0.0291(19) 0.0319(18) 0.0008(16) 0.0064(14) -0.0003(15)
C3 0.046(2) 0.035(2) 0.032(2) -0.0044(16) 0.0055(17) 0.0007(17)
C4 0.043(2) 0.042(2) 0.033(2) 0.0035(18) 0.0022(17) -0.0003(18)
C5 0.041(2) 0.0283(19) 0.037(2) 0.0083(16) 0.0028(16) 0.0009(16)
C6 0.0243(17) 0.0282(18) 0.035(2) 0.0021(16) 0.0049(14) -0.0024(14)
C7 0.038(2) 0.032(2) 0.041(2) -0.0002(17) -0.0004(17) 0.0094(16)
C8 0.054(3) 0.031(2) 0.050(3) 0.0081(19) 0.007(2) 0.0016(19)
C9 0.048(2) 0.050(3) 0.056(3) -0.004(2) 0.003(2) 0.020(2)
C10 0.079(3) 0.030(2) 0.053(3) -0.004(2) -0.012(2) 0.001(2)
C11 0.0330(19) 0.0252(18) 0.036(2) -0.0024(15) 0.0024(15) -0.0005(15)
C12 0.036(2) 0.037(2) 0.038(2) -0.0062(17) 0.0056(17) -0.0006(16)
C13 0.037(2) 0.034(2) 0.056(3) -0.0063(18) 0.0006(18) -0.0083(17)
C14 0.057(3) 0.032(2) 0.049(2) -0.0007(18) 0.000(2) 0.0077(19)
C15 0.092(4) 0.047(3) 0.035(2) 0.005(2) -0.006(2) 0.007(2)
C16 0.038(2) 0.044(2) 0.045(2) -0.0041(19) -0.0017(18) 0.0136(18)
C17 0.065(3) 0.039(2) 0.066(3) -0.001(2) -0.016(2) 0.006(2)
C18 0.034(2) 0.034(2) 0.048(2) -0.0003(18) 0.0135(18) -0.0032(17)
C19 0.032(2) 0.068(3) 0.054(3) -0.001(2) 0.0056(19) -0.010(2)
C20 0.030(2) 0.051(3) 0.090(4) -0.014(3) 0.003(2) 0.0038(19)
C21 0.061(3) 0.063(3) 0.060(3) -0.017(2) 0.032(2) -0.025(2)
C22 0.062(3) 0.075(3) 0.049(3) 0.011(2) 0.016(2) -0.004(3)

loop_
_atom_type_symbol
_atom_type_description
_atom_type_scat_dispersion_real
_atom_type_scat_dispersion_imag
_atom_type_scat_source
C C 0.0033 0.0016 'International Tables Vol C Tables 4.2.6.8 and 6.1.1.4'
H H 0.0000 0.0000 'International Tables Vol C Tables 4.2.6.8 and 6.1.1.4'
N N 0.0061 0.0033 'International Tables Vol C Tables 4.2.6.8 and 6.1.1.4'
O O 0.0106 0.0060 'International Tables Vol C Tables 4.2.6.8 and 6.1.1.4'
Zn Zn 0.2839 1.4301 'International Tables Vol C Tables 4.2.6.8 and 6.1.1.4'

loop_
_geom_angle_atom_site_label_1
_geom_angle_atom_site_label_2
_geom_angle_atom_site_label_3
_geom_angle
_geom_angle_site_symmetry_1
_geom_angle_site_symmetry_3
O1 Zn1 O2 122.16(10) . .
O1 Zn1 O2 113.90(10) . 3_676
O2 Zn1 O2 81.79(11) . 3_676
O1 Zn1 N1 101.37(12) . .
O2 Zn1 N1 117.91(11) . .
O2 Zn1 N1 120.49(13) 3_676 .
O1 Zn1 Zn1 128.31(7) . 3_676
O2 Zn1 Zn1 40.99(7) . 3_676
O2 Zn1 Zn1 40.80(7) 3_676 3_676
N1 Zn1 Zn1 130.19(10) . 3_676
C18 N1 Zn1 137.2(3) . .
C18 N1 H1 111.4 . .
Zn1 N1 H1 111.4 . .
C18 N2 C19 120.9(3) . .
C18 N2 C20 121.0(4) . .
C19 N2 C20 114.9(4) . .
C18 N3 C22 119.2(3) . .
C18 N3 C21 120.1(4) . .
C22 N3 C21 114.7(4) . .
C1 O1 Zn1 132.9(2) . .
C16 O2 Zn1 129.4(2) . .
C16 O2 Zn1 127.3(2) . 3_676
Zn1 O2 Zn1 98.21(11) . 3_676
O1 C1 C2 122.0(3) . .
O1 C1 C6 119.8(3) . .
C2 C1 C6 118.1(3) . .
C3 C2 C1 118.8(3) . .
C3 C2 C7 119.1(3) . .
C1 C2 C7 122.1(3) . .
C4 C3 C2 123.9(4) . .
C4 C3 H3 118.1 . .
C2 C3 H3 118.1 . .
C5 C4 C3 116.4(3) . .
C5 C4 C15 121.7(4) . .
C3 C4 C15 121.8(4) . .
C4 C5 C6 124.1(3) . .
C4 C5 H5 117.9 . .
C6 C5 H5 117.9 . .
C5 C6 C1 118.2(3) . .
C5 C6 C11 119.5(3) . .
C1 C6 C11 122.3(3) . .
C9 C7 C10 107.1(3) . .
C9 C7 C8 111.5(3) . .
C10 C7 C8 106.7(3) . .
C9 C7 C2 108.3(3) . .
C10 C7 C2 111.9(3) . .
C8 C7 C2 111.4(3) . .
C7 C8 H8A 109.5 . .
C7 C8 H8B 109.5 . .
H8A C8 H8B 109.5 . .
C7 C8 H8C 109.5 . .
H8A C8 H8C 109.5 . .
H8B C8 H8C 109.5 . .
C7 C9 H9A 109.5 . .
C7 C9 H9B 109.5 . .
H9A C9 H9B 109.5 . .
C7 C9 H9C 109.5 . .
H9A C9 H9C 109.5 . .
H9B C9 H9C 109.5 . .
C7 C10 H10A 109.5 . .
C7 C10 H10B 109.5 . .
H10A C10 H10B 109.5 . .
C7 C10 H10C 109.5 . .
H10A C10 H10C 109.5 . .
H10B C10 H10C 109.5 . .
C13 C11 C12 110.7(3) . .
C13 C11 C6 110.9(3) . .
C12 C11 C6 109.9(3) . .
C13 C11 C14 106.6(3) . .
C12 C11 C14 106.7(3) . .
C6 C11 C14 112.0(3) . .
C11 C12 H12A 109.5 . .
C11 C12 H12B 109.5 . .
H12A C12 H12B 109.5 . .
C11 C12 H12C 109.5 . .
H12A C12 H12C 109.5 . .
H12B C12 H12C 109.5 . .
C11 C13 H13A 109.5 . .
C11 C13 H13B 109.5 . .
H13A C13 H13B 109.5 . .
C11 C13 H13C 109.5 . .
H13A C13 H13C 109.5 . .
H13B C13 H13C 109.5 . .
C11 C14 H14A 109.5 . .
C11 C14 H14B 109.5 . .
H14A C14 H14B 109.5 . .
C11 C14 H14C 109.5 . .
H14A C14 H14C 109.5 . .
H14B C14 H14C 109.5 . .
C4 C15 H15A 109.5 . .
C4 C15 H15B 109.5 . .
H15A C15 H15B 109.5 . .
C4 C15 H15C 109.5 . .
H15A C15 H15C 109.5 . .
H15B C15 H15C 109.5 . .
O2 C16 C17 111.8(3) . .
O2 C16 H16A 109.3 . .
C17 C16 H16A 109.3 . .
O2 C16 H16B 109.3 . .
C17 C16 H16B 109.3 . .
H16A C16 H16B 107.9 . .
C16 C17 H17A 109.5 . .
C16 C17 H17B 109.5 . .
H17A C17 H17B 109.5 . .
C16 C17 H17C 109.5 . .
H17A C17 H17C 109.5 . .
H17B C17 H17C 109.5 . .
N1 C18 N2 120.4(4) . .
N1 C18 N3 122.6(4) . .
N2 C18 N3 117.0(3) . .
N2 C19 H19A 109.5 . .
N2 C19 H19B 109.5 . .
H19A C19 H19B 109.5 . .
N2 C19 H19C 109.5 . .
H19A C19 H19C 109.5 . .
H19B C19 H19C 109.5 . .
N2 C20 H20A 109.5 . .
N2 C20 H20B 109.5 . .
H20A C20 H20B 109.5 . .
N2 C20 H20C 109.5 . .
H20A C20 H20C 109.5 . .
H20B C20 H20C 109.5 . .
N3 C21 H21A 109.5 . .
N3 C21 H21B 109.5 . .
H21A C21 H21B 109.5 . .
N3 C21 H21C 109.5 . .
H21A C21 H21C 109.5 . .
H21B C21 H21C 109.5 . .
N3 C22 H22A 109.5 . .
N3 C22 H22B 109.5 . .
H22A C22 H22B 109.5 . .
N3 C22 H22C 109.5 . .
H22A C22 H22C 109.5 . .
H22B C22 H22C 109.5 . .

loop_
_geom_bond_atom_site_label_1
_geom_bond_atom_site_label_2
_geom_bond_distance
_geom_bond_site_symmetry_2
Zn1 O1 1.926(2) .
Zn1 O2 1.967(2) .
Zn1 O2 1.975(2) 3_676
Zn1 N1 1.988(3) .
Zn1 Zn1 2.9799(9) 3_676
N1 C18 1.309(4) .
N1 H1 0.8800 .
N2 C18 1.355(5) .
N2 C19 1.452(5) .
N2 C20 1.463(5) .
N3 C18 1.363(5) .
N3 C22 1.454(6) .
N3 C21 1.469(5) .
O1 C1 1.339(4) .
O2 C16 1.418(4) .
O2 Zn1 1.975(2) 3_676
C1 C2 1.430(5) .
C1 C6 1.435(5) .
C2 C3 1.389(5) .
C2 C7 1.547(5) .
C3 C4 1.387(5) .
C3 H3 0.9500 .
C4 C5 1.375(5) .
C4 C15 1.511(5) .
C5 C6 1.398(5) .
C5 H5 0.9500 .
C6 C11 1.534(5) .
C7 C9 1.524(5) .
C7 C10 1.537(5) .
C7 C8 1.539(5) .
C8 H8A 0.9800 .
C8 H8B 0.9800 .
C8 H8C 0.9800 .
C9 H9A 0.9800 .
C9 H9B 0.9800 .
C9 H9C 0.9800 .
C10 H10A 0.9800 .
C10 H10B 0.9800 .
C10 H10C 0.9800 .
C11 C13 1.528(5) .
C11 C12 1.532(5) .
C11 C14 1.536(5) .
C12 H12A 0.9800 .
C12 H12B 0.9800 .
C12 H12C 0.9800 .
C13 H13A 0.9800 .
C13 H13B 0.9800 .
C13 H13C 0.9800 .
C14 H14A 0.9800 .
C14 H14B 0.9800 .
C14 H14C 0.9800 .
C15 H15A 0.9800 .
C15 H15B 0.9800 .
C15 H15C 0.9800 .
C16 C17 1.504(6) .
C16 H16A 0.9900 .
C16 H16B 0.9900 .
C17 H17A 0.9800 .
C17 H17B 0.9800 .
C17 H17C 0.9800 .
C19 H19A 0.9800 .
C19 H19B 0.9800 .
C19 H19C 0.9800 .
C20 H20A 0.9800 .
C20 H20B 0.9800 .
C20 H20C 0.9800 .
C21 H21A 0.9800 .
C21 H21B 0.9800 .
C21 H21C 0.9800 .
C22 H22A 0.9800 .
C22 H22B 0.9800 .
C22 H22C 0.9800 .
